data_2200275
loop_
_publ_author_name
'Thomas C. Baddeley'
'Simon M. Clow'
'Philip J. Cox'
'Anna M. McLaughlin'
'James L. Wardell'

_publ_section_title
;
 \a,\a-Trehalose octaacetate ethyl acetate solvate
;
_journal_issue 5
_journal_name_full 'Acta Crystallographica Section E'
_journal_page_first o456
_journal_page_last o457
_journal_paper_doi 10.1107/S1600536801006857
_journal_volume 57
_journal_year 2001
_chemical_formula_iupac 'C28 H38 O19, C4 H8 O2'
_chemical_formula_moiety 'C28 H38 O19, C4 H8 O2'
_chemical_formula_sum 'C32 H46 O21'
_chemical_formula_weight 766.69
_chemical_name_common
;
\a,\a-trehalose octaacetate ethyl acetate solvate
;
_chemical_name_systematic
;
2,3,4,6-tetra-O-acetyl-1-O-(2,3,4,6-tetra-O-acetyl-\a-D-glucopyranosyl)
-\a-D-glucopyranose ethyl acetate solvate
;
_space_group_IT_number 19
_symmetry_cell_setting orthorhombic
_symmetry_space_group_name_Hall 'P 2ac 2ab'
_symmetry_space_group_name_H-M 'P 21 21 21'
_audit_creation_method SHELXL-97
_cell_angle_alpha 90.00
_cell_angle_beta 90.00
_cell_angle_gamma 90.00
_cell_formula_units_Z 4
_cell_length_a 14.14060(10)
_cell_length_b 15.22150(10)
_cell_length_c 17.8879(2)
_cell_measurement_reflns_used 4833
_cell_measurement_temperature 293(2)
_cell_measurement_theta_max 27.27
_cell_measurement_theta_min 1.97
_cell_volume 3850.21(6)
_computing_cell_refinement 'DENZO and COLLECT'
_computing_data_collection
;
DENZO (Otwinowski & Minor, 1997) and COLLECT (Hooft, 1998)
;
_computing_data_reduction 'DENZO and COLLECT'
_computing_molecular_graphics 'ORTEP-3 (Farrugia, 1997)'
_computing_structure_refinement 'SHELXL97 (Sheldrick, 1997)'
_computing_structure_solution 'SIR97 (Altomare et al.,1999)'
_diffrn_ambient_temperature 293(2)
_diffrn_detector_area_resol_mean 9.091
_diffrn_measured_fraction_theta_full .988
_diffrn_measured_fraction_theta_max .988
_diffrn_measurement_device_type 'Enraf-Nonius KappaCCD area-detector'
_diffrn_measurement_method '\f and \w scans to fill Ewald sphere'
_diffrn_radiation_monochromator graphite
_diffrn_radiation_source 'Enraf-Nonius FR591 rotating anode'
_diffrn_radiation_type MoK\a
_diffrn_radiation_wavelength .71073
_diffrn_reflns_av_R_equivalents .0842
_diffrn_reflns_av_sigmaI/netI .0564
_diffrn_reflns_limit_h_max 18
_diffrn_reflns_limit_h_min -17
_diffrn_reflns_limit_k_max 18
_diffrn_reflns_limit_k_min -18
_diffrn_reflns_limit_l_max 23
_diffrn_reflns_limit_l_min -23
_diffrn_reflns_number 41400
_diffrn_reflns_theta_full 27.47
_diffrn_reflns_theta_max 27.47
_diffrn_reflns_theta_min 1.97
_exptl_absorpt_coefficient_mu .112
_exptl_absorpt_correction_T_max .9779
_exptl_absorpt_correction_T_min .9565
_exptl_absorpt_correction_type multi-scan
_exptl_absorpt_process_details
;
using multiple and symmetry-related data measurements via the program
SORTAV (Blessing, 1995)
;
_exptl_crystal_colour colourless
_exptl_crystal_density_diffrn 1.323
_exptl_crystal_density_method 'not measured'
_exptl_crystal_description prism
_exptl_crystal_F_000 1624
_exptl_crystal_size_max .4
_exptl_crystal_size_mid .3
_exptl_crystal_size_min .2
_refine_diff_density_max .542
_refine_diff_density_min -.335
_refine_ls_extinction_method none
_refine_ls_goodness_of_fit_ref 1.001
_refine_ls_hydrogen_treatment constr
_refine_ls_matrix_type full
_refine_ls_number_parameters 488
_refine_ls_number_reflns 4833
_refine_ls_number_restraints 0
_refine_ls_restrained_S_all 1.001
_refine_ls_R_factor_all .0787
_refine_ls_R_factor_gt .0396
_refine_ls_shift/su_max .002
_refine_ls_shift/su_mean .000
_refine_ls_structure_factor_coef Fsqd
_refine_ls_weighting_details 'calc w = 1/[\s^2^(Fo^2^)+(0.0569P)^2^] where P = (Fo^2^+2Fc^2^)/3'
_refine_ls_weighting_scheme calc
_refine_ls_wR_factor_ref .0958
_reflns_number_gt 3409
_reflns_number_total 4833
_reflns_threshold_expression I>2\s(I)
_cod_data_source_file bt6040.cif
_cod_data_source_block I
_cod_depositor_comments
;
The following automatic conversions were performed:
'_symmetry_cell_setting' value 'Orthorhombic' changed to 'orthorhombic'
according to '/home/saulius/struct/CIF-dictionaries/cif_core.dic'
dictionary named 'cif_core.dic' version 2.4.1 from
2010-06-29.

'_geom_bond_publ_flag' value 'Y' changed to 'y' according to
'/home/saulius/struct/CIF-dictionaries/cif_core.dic' dictionary named
'cif_core.dic' version 2.4.1 from 2010-06-29 (6
times).

'_geom_bond_publ_flag' value 'N' changed to 'n' according to
'/home/saulius/struct/CIF-dictionaries/cif_core.dic' dictionary named
'cif_core.dic' version 2.4.1 from 2010-06-29 (47 times).

Automatic conversion script
Id: cif_fix_enum 1527 2010-12-29 10:47:43Z saulius 

The following automatic conversions were performed:

'_symmetry_cell_setting' value 'Orthorhombic' changed to
'orthorhombic' according to
/home/saulius/struct/CIF-dictionaries/cif_core.dic dictionary named
'cif_core.dic' version 2.4.1 from
2010-06-29.

'_exptl_absorpt_correction_type' value 'Multi-scan'
changed to 'multi-scan' according to
/home/saulius/struct/CIF-dictionaries/cif_core.dic dictionary named
'cif_core.dic' version 2.4.1 from 2010-06-29.

'_geom_bond_publ_flag'
value 'Y' changed to 'y' according to
/home/saulius/struct/CIF-dictionaries/cif_core.dic dictionary named
'cif_core.dic' version 2.4.1 from 2010-06-29 (6
times).

'_geom_bond_publ_flag' value 'N' changed to 'n' according to
/home/saulius/struct/CIF-dictionaries/cif_core.dic dictionary named
'cif_core.dic' version 2.4.1 from 2010-06-29 (47
times).

'_geom_angle_publ_flag' value 'Y' changed to 'y' according
to /home/saulius/struct/CIF-dictionaries/cif_core.dic dictionary
named 'cif_core.dic' version 2.4.1 from 2010-06-29 (5
times).

'_geom_angle_publ_flag' value 'N' changed to 'n' according
to /home/saulius/struct/CIF-dictionaries/cif_core.dic dictionary
named 'cif_core.dic' version 2.4.1 from 2010-06-29 (67
times).

'_geom_torsion_publ_flag' value 'N' changed to 'n' according
to /home/saulius/struct/CIF-dictionaries/cif_core.dic dictionary
named 'cif_core.dic' version 2.4.1 from 2010-06-29 (81 time).

Automatic conversion script
Id: cif_fix_values 1715 2011-07-08 13:25:40Z adriana 
;
_cod_database_code 2200275
_cod_database_fobs_code 2200275

loop_
_symmetry_equiv_pos_as_xyz
'x, y, z'
'-x+1/2, -y, z+1/2'
'x+1/2, -y+1/2, -z'
'-x, y+1/2, -z+1/2'

loop_
_atom_site_label
_atom_site_fract_x
_atom_site_fract_y
_atom_site_fract_z
_atom_site_U_iso_or_equiv
_atom_site_adp_type
_atom_site_calc_flag
_atom_site_refinement_flags
_atom_site_occupancy
_atom_site_disorder_assembly
_atom_site_disorder_group
_atom_site_type_symbol
O1 .24761(12) .50657(11) .69258(8) .0198(4) Uani d . 1 . . O
O2 .35494(11) .49212(12) .82096(9) .0240(4) Uani d . 1 . . O
O3 .37678(14) .62401(14) .87406(12) .0396(5) Uani d . 1 . . O
O4 .23379(13) .37729(11) .89904(9) .0233(4) Uani d . 1 . . O
O5 .12059(11) .56622(12) .75952(9) .0219(4) Uani d . 1 . . O
O6 .29369(16) .25888(13) .84058(11) .0447(6) Uani d . 1 . . O
O7 .05778(13) .34412(11) .81954(9) .0248(4) Uani d . 1 . . O
O8 -.00552(17) .34988(14) .93443(11) .0511(6) Uani d . 1 . . O
O9 -.07106(13) .54943(13) .70486(11) .0350(5) Uani d . 1 . . O
O10 -.1617(2) .43297(16) .67996(14) .0618(7) Uani d . 1 . . O
C1 .21990(16) .55554(16) .75623(13) .0188(5) Uani d . 1 . . C
H1 .2501 .6134 .7547 .023 Uiso calc R 1 . . H
C2 .25432(17) .50563(17) .82486(13) .0201(5) Uani d . 1 . . C
H2 .2391 .5393 .8700 .024 Uiso calc R 1 . . H
C3 .20747(17) .41666(16) .82907(13) .0190(5) Uani d . 1 . . C
H3 .2274 .3796 .7871 .023 Uiso calc R 1 . . H
C4 .10119(17) .42917(17) .82853(13) .0208(5) Uani d . 1 . . C
H4 .0804 .4561 .8755 .025 Uiso calc R 1 . . H
C5 .06921(17) .48476(16) .76238(14) .0220(5) Uani d . 1 . . C
H5 .0784 .4521 .7157 .026 Uiso calc R 1 . . H
C6 -.03384(18) .5084(2) .77136(16) .0324(7) Uani d . 1 . . C
H6A -.0699 .4556 .7821 .039 Uiso calc R 1 . . H
H6B -.0409 .5482 .8134 .039 Uiso calc R 1 . . H
C7 .40958(19) .55695(19) .84991(14) .0264(6) Uani d . 1 . . C
C8 .5118(2) .5332(2) .84639(17) .0361(7) Uani d . 1 . . C
H8A .5475 .5729 .8771 .043 Uiso calc R 1 . . H
H8B .5334 .5373 .7956 .043 Uiso calc R 1 . . H
H8C .5202 .4742 .8642 .043 Uiso calc R 1 . . H
C9 .27802(19) .29815(18) .89714(15) .0280(6) Uani d . 1 . . C
C10 .3050(2) .27072(19) .97357(15) .0390(7) Uani d . 1 . . C
H10A .3269 .2111 .9726 .047 Uiso calc R 1 . . H
H10B .2511 .2751 1.0060 .047 Uiso calc R 1 . . H
H10C .3545 .3082 .9918 .047 Uiso calc R 1 . . H
C11 .00421(19) .31286(18) .87611(15) .0282(6) Uani d . 1 . . C
C12 -.0418(2) .2294(2) .85412(19) .0472(9) Uani d . 1 . . C
H12A -.1057 .2409 .8389 .057 Uiso calc R 1 . . H
H12B -.0419 .1898 .8959 .057 Uiso calc R 1 . . H
H12C -.0076 .2035 .8133 .057 Uiso calc R 1 . . H
C13 -.1377(2) .5059(2) .66567(17) .0371(7) Uani d . 1 . . C
C14 -.1751(3) .5612(2) .60460(19) .0553(9) Uani d . 1 . . C
H14A -.2152 .6061 .6251 .066 Uiso calc R 1 . . H
H14B -.2110 .5255 .5707 .066 Uiso calc R 1 . . H
H14C -.1235 .5881 .5783 .066 Uiso calc R 1 . . H
O2' .17063(12) .43271(11) .56594(9) .0247(4) Uani d . 1 . . O
O3' .07217(15) .53484(14) .51939(13) .0420(5) Uani d . 1 . . O
O4' .33362(13) .39523(11) .48537(9) .0232(4) Uani d . 1 . . O
O5' .33080(12) .61010(11) .62208(9) .0232(4) Uani d . 1 . . O
O6' .38886(16) .26963(13) .53495(11) .0417(5) Uani d . 1 . . O
O7' .50650(12) .44301(12) .57832(9) .0253(4) Uani d . 1 . . O
O8' .54067(14) .42584(15) .45635(10) .0412(5) Uani d . 1 . . O
O9' .4719(2) .80295(16) .63503(14) .0659(8) Uani d . 1 . . O
O10' .49899(14) .67524(12) .69349(9) .0324(5) Uani d . 1 . . O
C1' .24934(18) .55685(16) .62600(13) .0215(5) Uani d . 1 . . C
H1' .1929 .5941 .6240 .026 Uiso calc R 1 . . H
C2' .24842(17) .49390(17) .56036(13) .0204(5) Uani d . 1 . . C
H2' .2422 .5276 .5139 .025 Uiso calc R 1 . . H
C3' .33764(17) .43937(16) .55684(13) .0205(5) Uani d . 1 . . C
H3' .3381 .3961 .5974 .025 Uiso calc R 1 . . H
C4' .42535(17) .49699(16) .56123(13) .0216(5) Uani d . 1 . . C
H4' .4350 .5285 .5141 .026 Uiso calc R 1 . . H
C5' .41790(17) .56145(17) .62628(14) .0222(5) Uani d . 1 . . C
H5' .4206 .5293 .6737 .027 Uiso calc R 1 . . H
C6' .4969(2) .62841(19) .62355(15) .0308(6) Uani d . 1 . . C
H6'A .5569 .5991 .6153 .037 Uiso calc R 1 . . H
H6'B .4863 .6692 .5827 .037 Uiso calc R 1 . . H
C7' .08524(19) .4614(2) .54100(14) .0283(6) Uani d . 1 . . C
C8' .0144(2) .3895(2) .54421(16) .0398(7) Uani d . 1 . . C
H8'A -.0462 .4115 .5288 .048 Uiso calc R 1 . . H
H8'B .0101 .3677 .5945 .048 Uiso calc R 1 . . H
H8'C .0334 .3427 .5115 .048 Uiso calc R 1 . . H
C9' .35853(18) .30908(17) .48195(15) .0255(6) Uani d . 1 . . C
C10' .3451(2) .27493(19) .40502(15) .0334(7) Uani d . 1 . . C
H10D .3494 .2120 .4055 .040 Uiso calc R 1 . . H
H10E .3932 .2985 .3729 .040 Uiso calc R 1 . . H
H10F .2840 .2922 .3869 .040 Uiso calc R 1 . . H
C11' .55735(19) .40935(18) .52039(16) .0294(6) Uani d . 1 . . C
C12' .6326(2) .3503(2) .54965(16) .0374(7) Uani d . 1 . . C
H12D .6811 .3435 .5126 .045 Uiso calc R 1 . . H
H12E .6058 .2939 .5612 .045 Uiso calc R 1 . . H
H12F .6594 .3754 .5941 .045 Uiso calc R 1 . . H
C13' .4874(2) .7633(2) .69125(18) .0431(8) Uani d . 1 . . C
C14' .4987(3) .8022(2) .76725(19) .0660(11) Uani d . 1 . . C
H14D .4592 .8532 .7716 .079 Uiso calc R 1 . . H
H14E .5635 .8186 .7748 .079 Uiso calc R 1 . . H
H14F .4806 .7597 .8043 .079 Uiso calc R 1 . . H
O11 .74712(16) .56486(15) .82116(12) .0490(6) Uani d . 1 . . O
O12 .71925(17) .55070(17) .94391(12) .0548(6) Uani d . 1 . . O
C15 .8210(3) .7094(2) .8284(2) .0550(9) Uani d . 1 . . C
H15A .8571 .6980 .7840 .066 Uiso calc R 1 . . H
H15B .8570 .6919 .8715 .066 Uiso calc R 1 . . H
H15C .8070 .7710 .8315 .066 Uiso calc R 1 . . H
C16 .7312(2) .6585(2) .82579(19) .0456(8) Uani d . 1 . . C
H16A .6945 .6712 .8703 .055 Uiso calc R 1 . . H
H16B .6947 .6772 .7828 .055 Uiso calc R 1 . . H
C17 .7390(2) .5199(2) .8839(2) .0459(8) Uani d . 1 . . C
C18 .7531(3) .4221(3) .8711(2) .0674(11) Uani d . 1 . . C
H18A .6982 .3907 .8880 .081 Uiso calc R 1 . . H
H18B .8075 .4024 .8984 .081 Uiso calc R 1 . . H
H18C .7623 .4112 .8187 .081 Uiso calc R 1 . . H

loop_
_atom_site_aniso_label
_atom_site_aniso_U_11
_atom_site_aniso_U_22
_atom_site_aniso_U_33
_atom_site_aniso_U_12
_atom_site_aniso_U_13
_atom_site_aniso_U_23
O1 .0229(9) .0183(8) .0182(8) -.0004(8) .0047(7) .0010(7)
O2 .0195(9) .0256(9) .0268(9) -.0002(8) -.0012(7) -.0016(8)
O3 .0302(11) .0328(12) .0557(13) -.0046(10) -.0040(10) -.0127(10)
O4 .0304(10) .0220(9) .0176(9) .0040(8) -.0001(7) .0009(7)
O5 .0191(9) .0234(9) .0231(9) -.0002(7) .0021(7) .0014(7)
O6 .0684(16) .0346(12) .0312(11) .0202(11) -.0044(10) -.0064(9)
O7 .0273(10) .0218(9) .0253(9) -.0078(8) .0038(8) -.0042(7)
O8 .0765(17) .0455(13) .0314(11) -.0313(13) .0196(12) -.0086(10)
O9 .0269(11) .0413(12) .0368(11) -.0018(10) -.0098(8) .0084(9)
O10 .0861(19) .0407(14) .0587(15) -.0096(15) -.0148(14) -.0125(12)
C1 .0177(13) .0180(13) .0207(12) .0004(10) .0021(9) -.0033(10)
C2 .0169(12) .0237(13) .0196(12) .0001(11) .0027(10) .0001(10)
C3 .0222(13) .0212(13) .0136(12) .0007(10) .0000(9) .0018(10)
C4 .0226(13) .0209(13) .0190(13) -.0036(11) .0019(10) -.0017(11)
C5 .0192(13) .0256(14) .0212(13) -.0014(11) .0008(10) .0009(11)
C6 .0207(14) .0432(17) .0332(15) -.0006(13) -.0005(11) .0113(13)
C7 .0229(14) .0286(16) .0278(14) -.0065(13) -.0015(11) .0028(12)
C8 .0217(15) .0430(18) .0437(17) -.0053(13) -.0048(12) .0053(14)
C9 .0291(15) .0237(14) .0313(15) .0002(12) -.0019(11) .0022(12)
C10 .056(2) .0273(16) .0335(16) .0078(14) -.0074(14) .0041(13)
C11 .0314(15) .0257(15) .0276(14) -.0065(12) .0042(12) .0006(12)
C12 .051(2) .0342(18) .057(2) -.0168(16) .0208(16) -.0109(16)
C13 .0327(16) .0384(19) .0403(17) .0089(15) -.0049(12) -.0122(14)
C14 .058(2) .055(2) .052(2) .016(2) -.0237(17) -.0106(17)
O2' .0228(9) .0245(9) .0268(9) -.0045(8) .0000(7) -.0001(8)
O3' .0297(12) .0381(13) .0581(14) .0002(10) -.0094(10) .0038(11)
O4' .0306(10) .0178(9) .0212(9) .0034(8) -.0006(8) -.0019(7)
O5' .0254(9) .0201(9) .0242(9) -.0027(8) .0032(8) .0012(7)
O6' .0623(15) .0266(11) .0363(12) .0119(10) -.0011(10) .0025(9)
O7' .0227(9) .0291(10) .0241(9) .0024(8) .0009(7) -.0005(8)
O8' .0406(12) .0567(14) .0263(11) .0167(11) .0079(9) .0025(10)
O9' .108(2) .0369(14) .0532(15) .0125(14) -.0084(15) .0014(12)
O10' .0407(12) .0288(11) .0276(10) -.0099(9) .0002(8) -.0051(8)
C1' .0208(13) .0201(13) .0237(12) .0018(11) .0009(11) .0029(10)
C2' .0201(13) .0215(13) .0197(12) -.0007(11) .0020(10) .0036(10)
C3' .0262(13) .0206(13) .0148(11) .0006(12) -.0009(10) .0004(10)
C4' .0232(13) .0215(13) .0201(13) .0026(12) .0022(10) .0017(11)
C5' .0210(13) .0230(13) .0225(13) -.0013(11) .0026(10) .0028(11)
C6' .0323(16) .0331(16) .0268(14) -.0083(13) .0043(12) -.0074(12)
C7' .0226(15) .0369(18) .0254(15) -.0014(13) .0008(11) -.0056(12)
C8' .0323(17) .0478(19) .0393(17) -.0096(15) .0021(13) -.0054(14)
C9' .0262(15) .0204(14) .0299(14) .0019(11) .0039(11) -.0003(12)
C10' .0386(17) .0276(15) .0339(15) .0025(14) .0014(13) -.0080(12)
C11' .0262(15) .0308(15) .0313(16) .0000(12) .0082(12) -.0001(12)
C12' .0315(16) .0411(18) .0397(17) .0104(14) .0058(13) .0020(14)
C13' .052(2) .0328(18) .0445(19) -.0065(16) .0037(15) -.0057(15)
C14' .102(3) .046(2) .051(2) -.012(2) .008(2) -.0194(17)
O11 .0480(13) .0491(14) .0499(13) .0045(12) .0118(11) .0089(11)
O12 .0546(15) .0721(18) .0376(13) -.0106(13) -.0039(11) .0091(12)
C15 .062(2) .047(2) .056(2) .0005(19) .0007(18) .0093(17)
C16 .050(2) .0387(18) .0486(19) .0053(16) .0095(16) .0055(15)
C17 .0206(16) .062(2) .055(2) -.0041(15) -.0004(14) .0170(18)
C18 .052(2) .056(2) .094(3) .007(2) .021(2) .028(2)

loop_
_atom_type_symbol
_atom_type_description
_atom_type_scat_dispersion_real
_atom_type_scat_dispersion_imag
_atom_type_scat_source
C C .0033 .0016 'International Tables Vol C Tables 4.2.6.8 and 6.1.1.4'
H H .0000 .0000 'International Tables Vol C Tables 4.2.6.8 and 6.1.1.4'
O O .0106 .0060 'International Tables Vol C Tables 4.2.6.8 and 6.1.1.4'

loop_
_geom_angle_atom_site_label_1
_geom_angle_atom_site_label_2
_geom_angle_atom_site_label_3
_geom_angle
_geom_angle_publ_flag
C1' O1 C1 113.36(17) y
C7 O2 C2 116.1(2) n
C9 O4 C3 117.88(19) n
C1 O5 C5 113.81(19) y
C11 O7 C4 118.13(19) n
C13 O9 C6 118.1(2) n
O5 C1 O1 111.63(18) n
O5 C1 C2 109.93(18) n
O1 C1 C2 107.28(19) n
O2 C2 C3 107.9(2) n
O2 C2 C1 110.37(18) n
C3 C2 C1 110.32(19) n
O4 C3 C2 107.69(18) n
O4 C3 C4 108.36(18) n
C2 C3 C4 108.8(2) n
O7 C4 C3 108.1(2) n
O7 C4 C5 106.60(19) n
C3 C4 C5 111.7(2) n
O5 C5 C6 106.6(2) n
O5 C5 C4 110.89(19) n
C6 C5 C4 109.7(2) n
O9 C6 C5 111.6(2) n
O3 C7 O2 122.4(2) n
O3 C7 C8 126.5(3) n
O2 C7 C8 111.1(2) n
O6 C9 O4 123.4(2) n
O6 C9 C10 126.4(2) n
O4 C9 C10 110.2(2) n
O8 C11 O7 123.6(2) n
O8 C11 C12 125.9(3) n
O7 C11 C12 110.5(2) n
O10 C13 O9 123.1(3) n
O10 C13 C14 126.1(3) n
O9 C13 C14 110.8(3) n
C7' O2' C2' 116.5(2) n
C9' O4' C3' 118.56(19) n
C1' O5' C5' 113.63(17) y
C11' O7' C4' 118.20(19) n
C13' O10' C6' 117.6(2) n
O5' C1' O1 111.50(19) n
O5' C1' C2' 109.38(19) n
O1 C1' C2' 108.04(19) n
O2' C2' C3' 106.5(2) n
O2' C2' C1' 111.13(19) n
C3' C2' C1' 111.9(2) n
O4' C3' C2' 105.02(18) y
O4' C3' C4' 110.23(19) n
C2' C3' C4' 111.2(2) n
O7' C4' C3' 109.31(19) n
O7' C4' C5' 105.03(18) n
C3' C4' C5' 110.72(19) n
O5' C5' C6' 106.5(2) n
O5' C5' C4' 110.50(19) n
C6' C5' C4' 111.0(2) n
O10' C6' C5' 108.7(2) n
O3' C7' O2' 122.9(3) n
O3' C7' C8' 126.6(3) n
O2' C7' C8' 110.5(3) n
O6' C9' O4' 122.6(2) n
O6' C9' C10' 127.1(2) n
O4' C9' C10' 110.3(2) n
O8' C11' O7' 123.1(2) n
O8' C11' C12' 127.2(3) y
O7' C11' C12' 109.7(2) n
O9' C13' O10' 123.3(3) n
O9' C13' C14' 126.0(3) n
O10' C13' C14' 110.7(3) n
C17 O11 C16 116.7(3) n
O11 C16 C15 112.5(3) n
O12 C17 O11 125.2(3) n
O12 C17 C18 123.1(3) n
O11 C17 C18 111.6(3) n

loop_
_geom_bond_atom_site_label_1
_geom_bond_atom_site_label_2
_geom_bond_site_symmetry_2
_geom_bond_distance
_geom_bond_publ_flag
O1 C1' . 1.416(3) y
O1 C1 . 1.416(3) y
O2 C7 . 1.356(3) n
O2 C2 . 1.439(3) n
O3 C7 . 1.201(3) n
O4 C9 . 1.358(3) n
O4 C3 . 1.437(3) n
O5 C1 . 1.415(3) y
O5 C5 . 1.438(3) y
O6 C9 . 1.196(3) n
O7 C11 . 1.351(3) n
O7 C4 . 1.442(3) n
O8 C11 . 1.194(3) n
O9 C13 . 1.348(4) n
O9 C6 . 1.443(3) n
O10 C13 . 1.189(4) n
C1 C2 . 1.523(3) n
C2 C3 . 1.510(3) n
C3 C4 . 1.515(3) n
C4 C5 . 1.523(3) n
C5 C6 . 1.510(4) n
C7 C8 . 1.491(4) n
C9 C10 . 1.479(4) n
C11 C12 . 1.480(4) n
C13 C14 . 1.477(4) n
O2' C7' . 1.359(3) n
O2' C2' . 1.445(3) n
O3' C7' . 1.197(3) n
O4' C9' . 1.359(3) n
O4' C3' . 1.445(3) n
O5' C1' . 1.410(3) y
O5' C5' . 1.439(3) y
O6' C9' . 1.202(3) n
O7' C11' . 1.361(3) n
O7' C4' . 1.444(3) n
O8' C11' . 1.196(3) n
O9' C13' . 1.193(4) n
O10' C13' . 1.351(4) n
O10' C6' . 1.440(3) n
C1' C2' . 1.516(3) n
C2' C3' . 1.512(4) n
C3' C4' . 1.521(3) n
C4' C5' . 1.526(3) n
C5' C6' . 1.513(4) n
C7' C8' . 1.486(4) n
C9' C10' . 1.483(4) n
C11' C12' . 1.488(4) n
C13' C14' . 1.491(4) n
O11 C17 . 1.319(4) n
O11 C16 . 1.445(4) n
O12 C17 . 1.204(4) n
C15 C16 . 1.488(5) n
C17 C18 . 1.520(5) n

loop_
_geom_torsion_atom_site_label_1
_geom_torsion_atom_site_label_2
_geom_torsion_atom_site_label_3
_geom_torsion_atom_site_label_4
_geom_torsion
_geom_torsion_publ_flag
C5 O5 C1 O1 59.3(2) n
C5 O5 C1 C2 -59.6(2) n
C1' O1 C1 O5 79.5(2) n
C1' O1 C1 C2 -160.06(19) n
C7 O2 C2 C3 -151.17(19) n
C7 O2 C2 C1 88.2(2) n
O5 C1 C2 O2 178.29(19) n
O1 C1 C2 O2 56.7(2) n
O5 C1 C2 C3 59.1(2) n
O1 C1 C2 C3 -62.5(2) n
C9 O4 C3 C2 -122.3(2) n
C9 O4 C3 C4 120.1(2) n
O2 C2 C3 O4 66.1(2) n
C1 C2 C3 O4 -173.23(18) n
O2 C2 C3 C4 -176.64(18) n
C1 C2 C3 C4 -56.0(2) n
C11 O7 C4 C3 115.5(2) n
C11 O7 C4 C5 -124.3(2) n
O4 C3 C4 O7 -72.9(2) n
C2 C3 C4 O7 170.24(17) n
O4 C3 C4 C5 170.13(18) n
C2 C3 C4 C5 53.3(3) n
C1 O5 C5 C6 175.94(19) n
C1 O5 C5 C4 56.6(2) n
O7 C4 C5 O5 -170.68(17) n
C3 C4 C5 O5 -52.9(3) n
O7 C4 C5 C6 71.8(3) n
C3 C4 C5 C6 -170.3(2) n
C13 O9 C6 C5 113.7(3) n
O5 C5 C6 O9 68.7(3) n
C4 C5 C6 O9 -171.2(2) n
C2 O2 C7 O3 -3.7(3) n
C2 O2 C7 C8 176.9(2) n
C3 O4 C9 O6 -2.1(4) n
C3 O4 C9 C10 176.4(2) n
C4 O7 C11 O8 -3.7(4) n
C4 O7 C11 C12 174.5(2) n
C6 O9 C13 O10 -6.0(4) n
C6 O9 C13 C14 173.7(3) n
C5' O5' C1' O1 57.8(2) n
C5' O5' C1' C2' -61.6(2) n
C1 O1 C1' O5' 77.7(2) n
C1 O1 C1' C2' -162.07(19) n
C7' O2' C2' C3' -155.0(2) n
C7' O2' C2' C1' 83.0(2) n
O5' C1' C2' O2' 174.74(18) n
O1 C1' C2' O2' 53.2(3) n
O5' C1' C2' C3' 55.8(3) n
O1 C1' C2' C3' -65.7(2) n
C9' O4' C3' C2' -137.4(2) n
C9' O4' C3' C4' 102.8(2) n
O2' C2' C3' O4' 68.3(2) n
C1' C2' C3' O4' -170.08(18) n
O2' C2' C3' C4' -172.47(19) n
C1' C2' C3' C4' -50.9(3) n
C11' O7' C4' C3' 91.2(2) n
C11' O7' C4' C5' -149.9(2) n
O4' C3' C4' O7' -79.6(2) n
C2' C3' C4' O7' 164.37(18) n
O4' C3' C4' C5' 165.19(19) n
C2' C3' C4' C5' 49.1(3) n
C1' O5' C5' C6' -178.4(2) n
C1' O5' C5' C4' 61.0(2) n
O7' C4' C5' O5' -170.84(18) n
C3' C4' C5' O5' -52.9(2) n
O7' C4' C5' C6' 71.3(3) n
C3' C4' C5' C6' -170.8(2) n
C13' O10' C6' C5' -120.9(3) n
O5' C5' C6' O10' 71.9(3) n
C4' C5' C6' O10' -167.8(2) n
C2' O2' C7' O3' -4.3(4) n
C2' O2' C7' C8' 175.2(2) n
C3' O4' C9' O6' -4.4(4) n
C3' O4' C9' C10' 177.2(2) n
C4' O7' C11' O8' 3.7(4) n
C4' O7' C11' C12' -175.5(2) n
C6' O10' C13' O9' 3.0(5) n
C6' O10' C13' C14' -175.7(3) n
C17 O11 C16 C15 100.1(3) n
C16 O11 C17 O12 .3(5) n
C16 O11 C17 C18 177.5(3) n

loop_
_cod_related_entry_id
_cod_related_entry_database
_cod_related_entry_code
1 ChemSpider 30654612
